data_1557893
loop_
_publ_author_name
'Zhou, Jia'
'Gao, Ying'
'Chang, Jin-Ling'
'Yu, Heng-Yi'
'Chen, Juan'
'Zhou, Ming'
'Meng, Xiang-Gao'
'Ruan, Han-Li'

_publ_section_title
;
 Resorcylic Acid Lactones from an Ilyonectria sp.
;
_journal_name_full 'Journal of Natural Products'
_journal_paper_doi 10.1021/acs.jnatprod.9b01167
_journal_year 2020
_chemical_absolute_configuration ad
_chemical_formula_moiety 'C18 H20 O6, C H4 O'
_chemical_formula_sum 'C19 H24 O7'
_chemical_formula_weight 364.38
_space_group_crystal_system orthorhombic
_space_group_IT_number 19
_space_group_name_Hall 'P 2ac 2ab'
_space_group_name_H-M_alt 'P 21 21 21'
_atom_sites_solution_hydrogens geom
_atom_sites_solution_primary direct
_audit_creation_date 2019-10-14
_audit_creation_method
;
Olex2 1.2
(compiled 2018.05.29 svn.r3508 for OlexSys, GUI svn.r5506)
;
_cell_angle_alpha 90
_cell_angle_beta 90
_cell_angle_gamma 90
_cell_formula_units_Z 4
_cell_length_a 5.53373(7)
_cell_length_b 14.7351(2)
_cell_length_c 23.2466(4)
_cell_measurement_reflns_used 8185
_cell_measurement_temperature 293(2)
_cell_measurement_theta_max 72.7580
_cell_measurement_theta_min 3.5530
_cell_volume 1895.53(5)
_computing_cell_refinement 'CrysAlisPro 1.171.39.28b (Rigaku OD, 2015)'
_computing_data_collection 'CrysAlisPro 1.171.39.28b (Rigaku OD, 2015)'
_computing_data_reduction 'CrysAlisPro 1.171.39.28b (Rigaku OD, 2015)'
_computing_molecular_graphics 'Olex2 (Dolomanov et al., 2009)'
_computing_publication_material 'Olex2 (Dolomanov et al., 2009)'
_computing_structure_refinement 'XL (Sheldrick, 2008)'
_computing_structure_solution 'XS (Sheldrick, 2008)'
_diffrn_ambient_temperature 293(2)
_diffrn_detector 'CCD plate'
_diffrn_measured_fraction_theta_full 1.000
_diffrn_measured_fraction_theta_max 0.993
_diffrn_measurement_details
;
List of Runs (angles in degrees, time in seconds):

  # Type    Start    End  Width  t~exp~   \w     \q     \k     \f   Frames
--------------------------------------------------------------------------
  1  \w    -33.00  30.00   0.50    1.00    --    0.00 -82.00 -30.00  126
  2  \w    -16.00   9.00   0.50    1.00    --    0.00 -82.00 -90.00   50
  3  \w    -25.00  15.00   0.50    1.00    --    0.00 -82.00  30.00   80
  4  \w    -32.00  28.00   0.50    1.00    --    0.00 -82.00-180.00  120
  5  \w    -22.00  47.00   0.50    1.00    --    0.00  57.00 150.00  138
  6  \w    -30.00   4.00   0.50    1.00    --    0.00 -82.00 120.00   68
  7  \w     11.00  37.00   0.50    3.00    --   94.60 -82.00-150.00   52
  8  \w      5.00  92.00   0.50    3.00    --   94.60 -45.00 150.00  174
  9  \w     88.00 120.00   0.50    3.00    --   94.60  82.00  90.00   64
 10  \w    150.00 176.00   0.50    3.00    --   94.60  77.00 -60.00   52
 11  \w     46.00 101.00   0.50    3.00    --   94.60 -82.00  90.00  110
 12  \w     11.00 110.00   0.50    3.00    --   94.60 -30.00-180.00  198
 13  \w     92.00 137.00   0.50    3.00    --   94.60  77.00 -60.00   90
 14  \w     60.00 126.00   0.50    3.00    --   94.60 -82.00-150.00  132
 15  \w     61.00 126.00   0.50    3.00    --   94.60 -82.00 -60.00  130
 16  \w     86.00 125.00   0.50    3.00    --   94.60 -82.00 150.00   78
 17  \w     14.00 126.00   0.50    3.00    --   94.60 -82.00   0.00  224
 18  \w     82.00 108.00   0.50    3.00    --   94.60 -61.00   0.00   52
 19  \w     72.00 178.00   0.50    3.00    --   94.60  15.00 120.00  212
 20  \w     30.00  74.00   0.50    3.00    --   94.60 -61.00   0.00   88
 21  \w    151.00 184.00   0.50    3.00    --   94.60  82.00  90.00   66
 22  \w     26.00  81.00   0.50    3.00    --   94.60 -77.00 150.00  110
 23  \w     74.00  99.00   0.50    3.00    --   94.60 -82.00  60.00   50
 24  \w     17.00 101.00   0.50    3.00    --   94.60 -30.00 -30.00  168
;
_diffrn_measurement_device 'four-circle diffractometer'
_diffrn_measurement_device_type 'XtaLAB AFC12 (RINC): Kappa single'
_diffrn_measurement_method '\w scans'
_diffrn_orient_matrix_type 'CrysAlisPro convention (1999,Acta A55,543-557)'
_diffrn_orient_matrix_UB_11 -0.0197570000
_diffrn_orient_matrix_UB_12 0.0171382000
_diffrn_orient_matrix_UB_13 0.0651973000
_diffrn_orient_matrix_UB_21 -0.0307526000
_diffrn_orient_matrix_UB_22 0.1023792000
_diffrn_orient_matrix_UB_23 -0.0113125000
_diffrn_orient_matrix_UB_31 -0.2759855000
_diffrn_orient_matrix_UB_32 -0.0126126000
_diffrn_orient_matrix_UB_33 -0.0034223000
_diffrn_radiation_monochromator graphite
_diffrn_radiation_probe x-ray
_diffrn_radiation_type CuK\a
_diffrn_radiation_wavelength 1.54184
_diffrn_reflns_av_R_equivalents 0.0292
_diffrn_reflns_av_unetI/netI 0.0204
_diffrn_reflns_Laue_measured_fraction_full 1.000
_diffrn_reflns_Laue_measured_fraction_max 0.993
_diffrn_reflns_limit_h_max 5
_diffrn_reflns_limit_h_min -6
_diffrn_reflns_limit_k_max 16
_diffrn_reflns_limit_k_min -18
_diffrn_reflns_limit_l_max 28
_diffrn_reflns_limit_l_min -28
_diffrn_reflns_number 19162
_diffrn_reflns_point_group_measured_fraction_full 0.999
_diffrn_reflns_point_group_measured_fraction_max 0.985
_diffrn_reflns_theta_full 67.684
_diffrn_reflns_theta_max 73.919
_diffrn_reflns_theta_min 3.551
_diffrn_source 'fine-focus sealed X-ray tube'
_diffrn_source_type 'Enhance (Cu) X-ray Source'
_exptl_absorpt_coefficient_mu 0.813
_exptl_absorpt_correction_T_max 1.00000
_exptl_absorpt_correction_T_min 0.69852
_exptl_absorpt_correction_type multi-scan
_exptl_absorpt_process_details
;
CrysAlisPro 1.171.39.28b (Rigaku Oxford Diffraction, 2015)
Empirical absorption correction using spherical harmonics,
 implemented in SCALE3 ABSPACK scaling algorithm.
;
_exptl_crystal_colour colourless
_exptl_crystal_colour_primary colourless
_exptl_crystal_density_diffrn 1.277
_exptl_crystal_description needle
_exptl_crystal_F_000 776
_exptl_crystal_size_max 0.5
_exptl_crystal_size_mid 0.05
_exptl_crystal_size_min 0.04
_refine_diff_density_max 0.128
_refine_diff_density_min -0.132
_refine_diff_density_rms 0.027
_refine_ls_abs_structure_details
;
 Flack x determined using 1196 quotients [(I+)-(I-)]/[(I+)+(I-)]
 (Parsons, Flack and Wagner, Acta Cryst. B69 (2013) 249-259).
;
_refine_ls_abs_structure_Flack 0.03(8)
_refine_ls_extinction_method none
_refine_ls_goodness_of_fit_ref 1.055
_refine_ls_hydrogen_treatment constr
_refine_ls_matrix_type full
_refine_ls_number_parameters 239
_refine_ls_number_reflns 3767
_refine_ls_number_restraints 0
_refine_ls_restrained_S_all 1.055
_refine_ls_R_factor_all 0.0402
_refine_ls_R_factor_gt 0.0336
_refine_ls_shift/su_max 0.000
_refine_ls_shift/su_mean 0.000
_refine_ls_structure_factor_coef Fsqd
_refine_ls_weighting_details 'w=1/[\s^2^(Fo^2^)+(0.0458P)^2^+0.1265P] where P=(Fo^2^+2Fc^2^)/3'
_refine_ls_weighting_scheme calc
_refine_ls_wR_factor_gt 0.0842
_refine_ls_wR_factor_ref 0.0875
_reflns_Friedel_coverage 0.698
_reflns_Friedel_fraction_full 0.996
_reflns_Friedel_fraction_max 0.973
_reflns_number_gt 3269
_reflns_number_total 3767
_reflns_threshold_expression 'I > 2\s(I)'
_cod_data_source_file np9b01167_si_011.cif
_cod_data_source_block 20190920_zbf-56
_cod_original_cell_volume 1895.52(5)
_cod_database_code 1557893
_shelx_shelxl_version_number 2014/7
_shelx_space_group_comment
;
The symmetry employed for this shelxl refinement is uniquely defined
by the following loop, which should always be used as a source of
symmetry information in preference to the above space-group names.
They are only intended as comments.
;
_shelx_estimated_absorpt_t_max 0.968
_shelx_estimated_absorpt_t_min 0.687
_reflns_odcompleteness_completeness 99.95
_reflns_odcompleteness_iscentric 1
_reflns_odcompleteness_theta 66.97
_olex2_refinement_description
;
1. Fixed Uiso
 At 1.2 times of:
  All C(H) groups, All C(H,H) groups
 At 1.5 times of:
  All C(H,H,H) groups, All O(H) groups
2.a Ternary CH refined with riding coordinates:
 C2(H2)
2.b Secondary CH2 refined with riding coordinates:
 C3(H3A,H3B), C7(H7A,H7B), C8(H8A,H8B), C9(H9A,H9B), C11(H11A,H11B)
2.c Aromatic/amide H refined with riding coordinates:
 C4(H4), C5(H5A), C13(H13), C15(H15)
2.d Tetrahedral OH refined with riding coordinates:
 O7(H7)
2.e Idealised Me refined as rotating group:
 C1(H1A,H1B,H1C), C19(H19A,H19B,H19C)
2.f Idealised tetrahedral OH refined as rotating group:
 O5(H5), O6(H6)
;
_olex2_submission_special_instructions 'No special instructions were received'
_oxdiff_exptl_absorpt_empirical_details
;
Empirical correction (ABSPACK) includes:
- Absorption correction using spherical harmonics
- Frame scaling
;
_oxdiff_exptl_absorpt_empirical_full_max 1.447
_oxdiff_exptl_absorpt_empirical_full_min 0.570

loop_
_space_group_symop_operation_xyz
'x, y, z'
'-x+1/2, -y, z+1/2'
'x+1/2, -y+1/2, -z'
'-x, y+1/2, -z+1/2'

loop_
_atom_site_label
_atom_site_type_symbol
_atom_site_fract_x
_atom_site_fract_y
_atom_site_fract_z
_atom_site_U_iso_or_equiv
_atom_site_adp_type
_atom_site_occupancy
_atom_site_site_symmetry_order
_atom_site_calc_flag
_atom_site_refinement_flags_posn
_atom_site_refinement_flags_adp
_atom_site_refinement_flags_occupancy
_atom_site_disorder_assembly
_atom_site_disorder_group
C1 C 0.3998(6) 0.7200(2) 0.15964(11) 0.0801(8) Uani 1 1 d . . . . .
H1A H 0.5475 0.6858 0.1609 0.120 Uiso 1 1 calc GR . . . .
H1B H 0.4064 0.7626 0.1285 0.120 Uiso 1 1 calc GR . . . .
H1C H 0.2662 0.6794 0.1540 0.120 Uiso 1 1 calc GR . . . .
C2 C 0.3675(4) 0.77031(15) 0.21560(9) 0.0526(5) Uani 1 1 d . . . . .
H2 H 0.2126 0.8026 0.2152 0.063 Uiso 1 1 calc R . . . .
C3 C 0.5689(4) 0.83659(17) 0.22623(10) 0.0570(6) Uani 1 1 d . . . . .
H3A H 0.7216 0.8049 0.2223 0.068 Uiso 1 1 calc R . . . .
H3B H 0.5633 0.8830 0.1966 0.068 Uiso 1 1 calc R . . . .
C4 C 0.5634(4) 0.88193(15) 0.28358(11) 0.0541(5) Uani 1 1 d . . . . .
H4 H 0.4133 0.8918 0.3005 0.065 Uiso 1 1 calc R . . . .
C5 C 0.7565(4) 0.90889(17) 0.31197(12) 0.0637(6) Uani 1 1 d . . . . .
H5A H 0.9058 0.8957 0.2956 0.076 Uiso 1 1 calc R . . . .
C6 C 0.7585(4) 0.95740(16) 0.36665(12) 0.0613(6) Uani 1 1 d . . . . .
C7 C 0.5399(4) 0.95881(17) 0.40463(13) 0.0676(7) Uani 1 1 d . . . . .
H7A H 0.3988 0.9419 0.3823 0.081 Uiso 1 1 calc R . . . .
H7B H 0.5150 1.0199 0.4190 0.081 Uiso 1 1 calc R . . . .
C8 C 0.5668(6) 0.89394(19) 0.45510(12) 0.0745(8) Uani 1 1 d . . . . .
H8A H 0.4153 0.8924 0.4761 0.089 Uiso 1 1 calc R . . . .
H8B H 0.6893 0.9176 0.4809 0.089 Uiso 1 1 calc R . . . .
C9 C 0.6351(5) 0.79710(17) 0.43862(11) 0.0619(6) Uani 1 1 d . . . . .
H9A H 0.7854 0.7992 0.4172 0.074 Uiso 1 1 calc R . . . .
H9B H 0.6658 0.7633 0.4737 0.074 Uiso 1 1 calc R . . . .
C10 C 0.4528(4) 0.74548(14) 0.40360(10) 0.0491(5) Uani 1 1 d . . . . .
C11 C 0.5481(3) 0.66166(14) 0.37355(9) 0.0447(4) Uani 1 1 d . . . . .
H11A H 0.6150 0.6792 0.3366 0.054 Uiso 1 1 calc R . . . .
H11B H 0.6782 0.6361 0.3963 0.054 Uiso 1 1 calc R . . . .
C12 C 0.3588(4) 0.58977(13) 0.36405(8) 0.0425(4) Uani 1 1 d . . . . .
C13 C 0.3511(4) 0.52174(14) 0.40484(9) 0.0501(5) Uani 1 1 d . . . . .
H13 H 0.4696 0.5198 0.4332 0.060 Uiso 1 1 calc R . . . .
C14 C 0.1706(5) 0.45603(14) 0.40460(10) 0.0562(5) Uani 1 1 d . . . . .
C15 C -0.0059(4) 0.45838(15) 0.36298(11) 0.0572(6) Uani 1 1 d . . . . .
H15 H -0.1287 0.4153 0.3632 0.069 Uiso 1 1 calc R . . . .
C16 C -0.0012(4) 0.52436(14) 0.32096(9) 0.0479(5) Uani 1 1 d . . . . .
C17 C 0.1819(4) 0.59158(13) 0.32007(9) 0.0435(4) Uani 1 1 d . . . . .
C18 C 0.1715(4) 0.65792(14) 0.27308(9) 0.0482(5) Uani 1 1 d . . . . .
O1 O -0.0073(3) 0.66796(13) 0.24261(9) 0.0715(5) Uani 1 1 d . . . . .
O2 O 0.3718(2) 0.70610(10) 0.26376(6) 0.0499(3) Uani 1 1 d . . . . .
O3 O 0.9463(3) 0.99459(14) 0.38168(10) 0.0850(6) Uani 1 1 d . . . . .
O4 O 0.2447(3) 0.76888(12) 0.40004(10) 0.0769(6) Uani 1 1 d . . . . .
O5 O 0.1592(5) 0.38958(12) 0.44423(9) 0.0858(6) Uani 1 1 d . . . . .
H5 H 0.2659 0.3971 0.4682 0.129 Uiso 1 1 calc GR . . . .
O6 O -0.1792(3) 0.52008(11) 0.28143(7) 0.0641(4) Uani 1 1 d . . . . .
H6 H -0.1715 0.5645 0.2603 0.096 Uiso 1 1 calc GR . . . .
C19 C 0.6524(7) 0.3322(2) 0.53136(18) 0.1032(11) Uani 1 1 d . . . . .
H19A H 0.6615 0.2965 0.4969 0.155 Uiso 1 1 calc GR . . . .
H19B H 0.5937 0.2952 0.5623 0.155 Uiso 1 1 calc GR . . . .
H19C H 0.8101 0.3548 0.5408 0.155 Uiso 1 1 calc GR . . . .
O7 O 0.4986(6) 0.40324(17) 0.52291(10) 0.1191(10) Uani 1 1 d . . . . .
H7 H 0.4743 0.4291 0.5536 0.179 Uiso 1 1 calc R . . . .

loop_
_atom_site_aniso_label
_atom_site_aniso_U_11
_atom_site_aniso_U_22
_atom_site_aniso_U_33
_atom_site_aniso_U_23
_atom_site_aniso_U_13
_atom_site_aniso_U_12
C1 0.104(2) 0.0860(19) 0.0506(14) 0.0004(14) 0.0049(14) -0.0003(18)
C2 0.0544(12) 0.0570(12) 0.0463(11) 0.0119(10) -0.0009(10) 0.0048(10)
C3 0.0499(12) 0.0622(13) 0.0587(13) 0.0164(11) 0.0046(9) 0.0014(10)
C4 0.0441(11) 0.0493(11) 0.0688(14) 0.0116(11) 0.0028(10) -0.0004(9)
C5 0.0447(11) 0.0671(15) 0.0794(17) 0.0012(13) 0.0037(11) -0.0045(11)
C6 0.0487(12) 0.0498(12) 0.0855(17) 0.0019(13) -0.0057(11) -0.0031(10)
C7 0.0566(13) 0.0547(13) 0.0916(18) -0.0182(14) 0.0025(13) -0.0001(11)
C8 0.0818(18) 0.0716(16) 0.0701(16) -0.0234(14) 0.0066(13) -0.0197(14)
C9 0.0630(13) 0.0632(14) 0.0595(13) -0.0034(11) -0.0073(11) -0.0111(12)
C10 0.0428(11) 0.0489(11) 0.0558(12) -0.0016(9) 0.0045(9) -0.0033(9)
C11 0.0371(9) 0.0490(11) 0.0479(11) 0.0041(9) 0.0003(8) 0.0019(8)
C12 0.0408(9) 0.0395(10) 0.0471(10) -0.0031(8) 0.0075(8) 0.0046(8)
C13 0.0547(11) 0.0471(11) 0.0486(10) 0.0005(9) 0.0048(10) 0.0049(10)
C14 0.0737(14) 0.0389(10) 0.0561(12) 0.0013(10) 0.0154(11) -0.0013(11)
C15 0.0622(13) 0.0415(10) 0.0680(14) -0.0081(10) 0.0150(11) -0.0093(10)
C16 0.0426(11) 0.0466(11) 0.0546(11) -0.0126(9) 0.0066(9) 0.0004(9)
C17 0.0410(10) 0.0417(10) 0.0479(10) -0.0037(8) 0.0053(8) 0.0033(8)
C18 0.0427(10) 0.0479(11) 0.0540(12) -0.0023(9) -0.0012(9) 0.0031(9)
O1 0.0528(9) 0.0775(11) 0.0842(12) 0.0201(9) -0.0221(8) -0.0051(8)
O2 0.0441(7) 0.0556(8) 0.0498(8) 0.0108(7) -0.0019(6) -0.0011(6)
O3 0.0591(10) 0.0860(13) 0.1099(16) -0.0164(12) -0.0061(10) -0.0203(10)
O4 0.0428(9) 0.0637(10) 0.1241(16) -0.0305(11) 0.0036(9) 0.0019(7)
O5 0.1162(17) 0.0572(10) 0.0840(14) 0.0218(10) 0.0076(12) -0.0135(11)
O6 0.0546(9) 0.0653(10) 0.0725(11) -0.0084(9) -0.0071(8) -0.0129(8)
C19 0.093(2) 0.0740(19) 0.143(3) -0.015(2) -0.014(2) 0.0186(19)
O7 0.177(3) 0.0947(15) 0.0854(15) -0.0042(12) -0.0278(16) 0.0639(18)

loop_
_atom_type_symbol
_atom_type_description
_atom_type_scat_dispersion_real
_atom_type_scat_dispersion_imag
_atom_type_scat_source
C C 0.0181 0.0091 'International Tables Vol C Tables 4.2.6.8 and 6.1.1.4'
H H 0.0000 0.0000 'International Tables Vol C Tables 4.2.6.8 and 6.1.1.4'
O O 0.0492 0.0322 'International Tables Vol C Tables 4.2.6.8 and 6.1.1.4'

loop_
_geom_angle_atom_site_label_1
_geom_angle_atom_site_label_2
_geom_angle_atom_site_label_3
_geom_angle
_geom_angle_site_symmetry_1
_geom_angle_site_symmetry_3
_geom_angle_publ_flag
H1A C1 H1B 109.5 . . ?
H1A C1 H1C 109.5 . . ?
H1B C1 H1C 109.5 . . ?
C2 C1 H1A 109.5 . . ?
C2 C1 H1B 109.5 . . ?
C2 C1 H1C 109.5 . . ?
C1 C2 H2 109.5 . . ?
C3 C2 C1 111.9(2) . . ?
C3 C2 H2 109.5 . . ?
O2 C2 C1 109.84(19) . . ?
O2 C2 H2 109.5 . . ?
O2 C2 C3 106.37(17) . . ?
C2 C3 H3A 108.5 . . ?
C2 C3 H3B 108.5 . . ?
H3A C3 H3B 107.5 . . ?
C4 C3 C2 115.02(19) . . ?
C4 C3 H3A 108.5 . . ?
C4 C3 H3B 108.5 . . ?
C3 C4 H4 117.8 . . ?
C5 C4 C3 124.5(2) . . ?
C5 C4 H4 117.8 . . ?
C4 C5 H5A 116.9 . . ?
C4 C5 C6 126.2(2) . . ?
C6 C5 H5A 116.9 . . ?
C5 C6 C7 120.9(2) . . ?
O3 C6 C5 118.3(2) . . ?
O3 C6 C7 120.7(2) . . ?
C6 C7 H7A 109.3 . . ?
C6 C7 H7B 109.3 . . ?
C6 C7 C8 111.5(2) . . ?
H7A C7 H7B 108.0 . . ?
C8 C7 H7A 109.3 . . ?
C8 C7 H7B 109.3 . . ?
C7 C8 H8A 108.6 . . ?
C7 C8 H8B 108.6 . . ?
C7 C8 C9 114.7(2) . . ?
H8A C8 H8B 107.6 . . ?
C9 C8 H8A 108.6 . . ?
C9 C8 H8B 108.6 . . ?
C8 C9 H9A 108.2 . . ?
C8 C9 H9B 108.2 . . ?
H9A C9 H9B 107.4 . . ?
C10 C9 C8 116.3(2) . . ?
C10 C9 H9A 108.2 . . ?
C10 C9 H9B 108.2 . . ?
C9 C10 C11 115.40(19) . . ?
O4 C10 C9 122.3(2) . . ?
O4 C10 C11 122.3(2) . . ?
C10 C11 H11A 108.9 . . ?
C10 C11 H11B 108.9 . . ?
H11A C11 H11B 107.7 . . ?
C12 C11 C10 113.52(16) . . ?
C12 C11 H11A 108.9 . . ?
C12 C11 H11B 108.9 . . ?
C13 C12 C11 115.56(18) . . ?
C13 C12 C17 119.24(19) . . ?
C17 C12 C11 125.00(17) . . ?
C12 C13 H13 119.2 . . ?
C12 C13 C14 121.6(2) . . ?
C14 C13 H13 119.2 . . ?
C15 C14 C13 119.7(2) . . ?
O5 C14 C13 122.5(2) . . ?
O5 C14 C15 117.8(2) . . ?
C14 C15 H15 119.9 . . ?
C14 C15 C16 120.2(2) . . ?
C16 C15 H15 119.9 . . ?
C15 C16 C17 121.1(2) . . ?
O6 C16 C15 115.9(2) . . ?
O6 C16 C17 123.02(19) . . ?
C12 C17 C16 118.08(18) . . ?
C12 C17 C18 125.28(18) . . ?
C16 C17 C18 116.64(18) . . ?
O1 C18 C17 122.85(19) . . ?
O1 C18 O2 120.84(19) . . ?
O2 C18 C17 116.28(17) . . ?
C18 O2 C2 116.99(16) . . ?
C14 O5 H5 109.5 . . ?
C16 O6 H6 109.5 . . ?
H19A C19 H19B 109.5 . . ?
H19A C19 H19C 109.5 . . ?
H19B C19 H19C 109.5 . . ?
O7 C19 H19A 109.5 . . ?
O7 C19 H19B 109.5 . . ?
O7 C19 H19C 109.5 . . ?
C19 O7 H7 109.5 . . ?

loop_
_geom_bond_atom_site_label_1
_geom_bond_atom_site_label_2
_geom_bond_distance
_geom_bond_site_symmetry_2
_geom_bond_publ_flag
C1 H1A 0.9600 . ?
C1 H1B 0.9600 . ?
C1 H1C 0.9600 . ?
C1 C2 1.508(3) . ?
C2 H2 0.9800 . ?
C2 C3 1.503(3) . ?
C2 O2 1.466(2) . ?
C3 H3A 0.9700 . ?
C3 H3B 0.9700 . ?
C3 C4 1.492(4) . ?
C4 H4 0.9300 . ?
C4 C5 1.317(3) . ?
C5 H5A 0.9300 . ?
C5 C6 1.458(4) . ?
C6 C7 1.498(3) . ?
C6 O3 1.225(3) . ?
C7 H7A 0.9700 . ?
C7 H7B 0.9700 . ?
C7 C8 1.521(4) . ?
C8 H8A 0.9700 . ?
C8 H8B 0.9700 . ?
C8 C9 1.525(4) . ?
C9 H9A 0.9700 . ?
C9 H9B 0.9700 . ?
C9 C10 1.503(3) . ?
C10 C11 1.514(3) . ?
C10 O4 1.205(2) . ?
C11 H11A 0.9700 . ?
C11 H11B 0.9700 . ?
C11 C12 1.506(3) . ?
C12 C13 1.380(3) . ?
C12 C17 1.416(3) . ?
C13 H13 0.9300 . ?
C13 C14 1.391(3) . ?
C14 C15 1.375(3) . ?
C14 O5 1.346(3) . ?
C15 H15 0.9300 . ?
C15 C16 1.378(3) . ?
C16 C17 1.417(3) . ?
C16 O6 1.349(3) . ?
C17 C18 1.467(3) . ?
C18 O1 1.226(3) . ?
C18 O2 1.334(2) . ?
O5 H5 0.8200 . ?
O6 H6 0.8200 . ?
C19 H19A 0.9600 . ?
C19 H19B 0.9600 . ?
C19 H19C 0.9600 . ?
C19 O7 1.364(4) . ?
O7 H7 0.8200 . ?

loop_
_geom_hbond_atom_site_label_D
_geom_hbond_atom_site_label_H
_geom_hbond_atom_site_label_A
_geom_hbond_distance_DH
_geom_hbond_distance_HA
_geom_hbond_distance_DA
_geom_hbond_angle_DHA
_geom_hbond_site_symmetry_A
O5 H5 O7 0.82 1.81 2.629(4) 174.9 .
O6 H6 O1 0.82 1.82 2.543(2) 146.0 .
O7 H7 O3 0.82 1.88 2.696(3) 170.2 3_466

loop_
_geom_torsion_atom_site_label_1
_geom_torsion_atom_site_label_2
_geom_torsion_atom_site_label_3
_geom_torsion_atom_site_label_4
_geom_torsion
_geom_torsion_site_symmetry_1
_geom_torsion_site_symmetry_2
_geom_torsion_site_symmetry_3
_geom_torsion_site_symmetry_4
_geom_torsion_publ_flag
C1 C2 C3 C4 -173.9(2) . . . . ?
C1 C2 O2 C18 -77.8(2) . . . . ?
C2 C3 C4 C5 149.1(2) . . . . ?
C3 C2 O2 C18 160.88(18) . . . . ?
C3 C4 C5 C6 176.7(2) . . . . ?
C4 C5 C6 C7 17.6(4) . . . . ?
C4 C5 C6 O3 -164.7(3) . . . . ?
C5 C6 C7 C8 102.8(3) . . . . ?
C6 C7 C8 C9 -52.4(3) . . . . ?
C7 C8 C9 C10 -64.5(3) . . . . ?
C8 C9 C10 C11 163.3(2) . . . . ?
C8 C9 C10 O4 -17.2(4) . . . . ?
C9 C10 C11 C12 151.96(19) . . . . ?
C10 C11 C12 C13 -96.4(2) . . . . ?
C10 C11 C12 C17 78.3(2) . . . . ?
C11 C12 C13 C14 173.59(19) . . . . ?
C11 C12 C17 C16 -172.67(18) . . . . ?
C11 C12 C17 C18 7.2(3) . . . . ?
C12 C13 C14 C15 -0.2(3) . . . . ?
C12 C13 C14 O5 -179.5(2) . . . . ?
C12 C17 C18 O1 -165.6(2) . . . . ?
C12 C17 C18 O2 16.2(3) . . . . ?
C13 C12 C17 C16 1.9(3) . . . . ?
C13 C12 C17 C18 -178.16(18) . . . . ?
C13 C14 C15 C16 1.4(3) . . . . ?
C14 C15 C16 C17 -0.9(3) . . . . ?
C14 C15 C16 O6 178.8(2) . . . . ?
C15 C16 C17 C12 -0.8(3) . . . . ?
C15 C16 C17 C18 179.31(19) . . . . ?
C16 C17 C18 O1 14.3(3) . . . . ?
C16 C17 C18 O2 -163.89(17) . . . . ?
C17 C12 C13 C14 -1.5(3) . . . . ?
C17 C18 O2 C2 177.79(17) . . . . ?
O1 C18 O2 C2 -0.4(3) . . . . ?
O2 C2 C3 C4 -53.9(2) . . . . ?
O3 C6 C7 C8 -74.8(3) . . . . ?
O4 C10 C11 C12 -27.5(3) . . . . ?
O5 C14 C15 C16 -179.3(2) . . . . ?
O6 C16 C17 C12 179.58(18) . . . . ?
O6 C16 C17 C18 -0.3(3) . . . . ?
